data_7214696
loop_
_publ_author_name
'Xiao, Li-Na'
'Hu, Yang-Yang'
'Wang, La-Mei'
'Wang, Yan'
'Xu, Jia-Ning'
'Ding, Hong'
'Cui, Xiao-Bing'
'Xu, Ji-Qing'

_publ_section_title
;
 New compounds based on polyoxometalates and metal halide clusters
;
_journal_issue 24
_journal_name_full CrystEngComm
_journal_page_first 8589
_journal_paper_doi 10.1039/c2ce26254a
_journal_volume 14
_journal_year 2012
_chemical_formula_sum 'C144 H102 B Cu8 I3 N24 O43 W12'
_chemical_formula_weight 5962.49
_chemical_name_systematic
;
?
;
_space_group_IT_number 2
_symmetry_cell_setting triclinic
_symmetry_space_group_name_Hall '-P 1'
_symmetry_space_group_name_H-M 'P -1'
_atom_sites_solution_hydrogens geom
_atom_sites_solution_primary direct
_atom_sites_solution_secondary difmap
_audit_creation_method SHELXL-97
_cell_angle_alpha 63.185(4)
_cell_angle_beta 67.472(4)
_cell_angle_gamma 76.774(4)
_cell_formula_units_Z 1
_cell_length_a 15.621(4)
_cell_length_b 17.010(4)
_cell_length_c 18.068(5)
_cell_measurement_temperature 296(2)
_cell_volume 3948.6(18)
_computing_structure_refinement 'SHELXL-97 (Sheldrick, 1997)'
_computing_structure_solution 'SHELXS-97 (Sheldrick, 1990)'
_diffrn_ambient_temperature 296(2)
_diffrn_measured_fraction_theta_full 0.977
_diffrn_measured_fraction_theta_max 0.977
_diffrn_radiation_monochromator graphite
_diffrn_radiation_source 'fine-focus sealed tube'
_diffrn_radiation_type MoK\a
_diffrn_radiation_wavelength 0.71073
_diffrn_reflns_av_R_equivalents 0.0743
_diffrn_reflns_av_sigmaI/netI 0.1927
_diffrn_reflns_limit_h_max 18
_diffrn_reflns_limit_h_min -18
_diffrn_reflns_limit_k_max 20
_diffrn_reflns_limit_k_min -20
_diffrn_reflns_limit_l_max 11
_diffrn_reflns_limit_l_min -21
_diffrn_reflns_number 20440
_diffrn_reflns_theta_full 25.42
_diffrn_reflns_theta_max 25.42
_diffrn_reflns_theta_min 1.33
_exptl_absorpt_coefficient_mu 10.420
_exptl_absorpt_correction_T_max 0.2557
_exptl_absorpt_correction_T_min 0.1652
_exptl_absorpt_correction_type empirical
_exptl_absorpt_process_details
;
Higashi, T. (1995). Program for Absorption Correction.
Rigaku Corporation, Tokyo, Japan.
;
_exptl_crystal_density_diffrn 2.507
_exptl_crystal_density_method 'not measured'
_exptl_crystal_F_000 2761
_exptl_crystal_size_max 0.27
_exptl_crystal_size_mid 0.22
_exptl_crystal_size_min 0.18
_refine_diff_density_max 2.872
_refine_diff_density_min -2.742
_refine_diff_density_rms 0.466
_refine_ls_extinction_method none
_refine_ls_goodness_of_fit_ref 1.050
_refine_ls_hydrogen_treatment constr
_refine_ls_matrix_type full
_refine_ls_number_parameters 943
_refine_ls_number_reflns 14255
_refine_ls_number_restraints 338
_refine_ls_restrained_S_all 1.039
_refine_ls_R_factor_all 0.1988
_refine_ls_R_factor_gt 0.0884
_refine_ls_shift/su_max 0.036
_refine_ls_shift/su_mean 0.002
_refine_ls_structure_factor_coef Fsqd
_refine_ls_weighting_details 'calc w=1/[\s^2^(Fo^2^)+(0.1000P)^2^+0.0000P] where P=(Fo^2^+2Fc^2^)/3'
_refine_ls_weighting_scheme calc
_refine_ls_wR_factor_gt 0.1929
_refine_ls_wR_factor_ref 0.2553
_reflns_number_gt 6289
_reflns_number_total 14255
_reflns_threshold_expression >2sigma(I)
_cod_data_source_file c2ce26254a.txt
_cod_data_source_block k5
_cod_original_sg_symbol_H-M p-1
_cod_database_code 7214696

loop_
_symmetry_equiv_pos_as_xyz
'x, y, z'
'-x, -y, -z'

loop_
_atom_site_label
_atom_site_type_symbol
_atom_site_fract_x
_atom_site_fract_y
_atom_site_fract_z
_atom_site_U_iso_or_equiv
_atom_site_adp_type
_atom_site_occupancy
_atom_site_symmetry_multiplicity
_atom_site_calc_flag
_atom_site_refinement_flags
W1 W 0.31758(8) 0.16184(9) -0.02215(9) 0.0671(5) Uani 1 1 d .
W2 W 0.43933(8) 0.13286(10) 0.11462(9) 0.0582(4) Uani 1 1 d .
W3 W 0.27293(7) -0.05940(7) 0.08452(8) 0.0460(4) Uani 1 1 d .
W4 W 0.39009(7) -0.08861(7) 0.22610(7) 0.0390(3) Uani 1 1 d .
W5 W 0.54624(7) 0.22141(8) -0.11065(8) 0.0505(4) Uani 1 1 d .
W6 W 0.61840(8) -0.03139(8) 0.14111(8) 0.0528(4) Uani 1 1 d .
B1 B 0.5000 0.0000 0.0000 0.010(7) Uani 1 2 d SU
O1 O 0.3958(18) 0.0178(18) -0.0114(18) 0.024(7) Uani 0.50 1 d P
O2 O 0.493(2) -0.010(3) 0.089(3) 0.060(10) Uani 0.50 1 d PU
O3 O 0.4649(18) 0.1041(18) -0.0080(18) 0.025(7) Uani 0.50 1 d PU
O4 O 0.4352(17) -0.0587(17) 0.0721(18) 0.021(6) Uani 0.50 1 d PU
O5 O 0.3298(13) -0.1695(12) 0.1023(13) 0.058(5) Uani 1 1 d .
O6 O 0.4294(11) -0.1939(11) 0.2066(14) 0.059(6) Uani 1 1 d .
O7 O 0.5173(12) -0.0955(12) 0.2256(13) 0.062(5) Uani 1 1 d U
O8 O 0.5593(17) 0.3285(11) -0.1622(14) 0.079(7) Uani 1 1 d .
O9 O 0.6731(14) -0.0427(14) 0.2061(13) 0.077(7) Uani 1 1 d .
O10 O 0.4006(13) 0.1951(12) 0.1673(13) 0.070(7) Uani 1 1 d .
O11 O 0.5560(13) 0.0727(14) 0.1399(15) 0.077(7) Uani 1 1 d .
O12 O 0.2870(12) -0.0709(11) 0.1884(14) 0.064(6) Uani 1 1 d .
O13 O 0.1639(13) -0.0943(19) 0.1298(15) 0.106(9) Uani 1 1 d .
O14 O 0.4231(16) 0.2324(17) -0.0984(17) 0.101(8) Uani 1 1 d U
O15 O 0.2306(10) 0.2400(12) -0.0350(12) 0.052(5) Uani 1 1 d .
O16 O 0.505(2) 0.219(2) 0.002(2) 0.143(11) Uani 1 1 d U
O17 O 0.2563(19) 0.0597(14) 0.0583(13) 0.102(9) Uani 1 1 d .
O18 O 0.3721(13) 0.0350(13) 0.2015(17) 0.083(8) Uani 1 1 d .
O19 O 0.3420(17) 0.1644(18) 0.0711(18) 0.111(8) Uani 1 1 d U
O20 O 0.3376(19) -0.1325(17) 0.3375(14) 0.112(9) Uani 1 1 d .
O21 O 0.3016(19) -0.0383(14) -0.0330(15) 0.114(10) Uani 1 1 d .
O22 O 0.3425(18) 0.1285(14) -0.1093(14) 0.118(11) Uani 1 1 d .
I1 I 0.86030(17) 0.3890(2) 0.2800(2) 0.0993(9) Uani 1 1 d .
I2 I 1.0408(4) 0.4323(5) 0.0227(4) 0.133(3) Uani 0.50 1 d P
Cu4 Cu 0.8695(3) 0.4176(4) 0.1219(4) 0.125(2) Uani 1 1 d .
Cu3 Cu 0.9889(3) 0.4814(4) 0.1505(4) 0.126(2) Uani 1 1 d U
Cu1 Cu 0.2559(3) 0.4649(3) 0.4818(3) 0.0833(14) Uani 1 1 d .
Cu2 Cu 1.2431(3) 0.0296(3) 0.5142(3) 0.0909(15) Uani 1 1 d .
C1 C 0.2094(13) 0.6693(12) 0.3825(13) 0.086(12) Uani 1 1 d GU
H1A H 0.2526 0.6835 0.3976 0.103 Uiso 1 1 calc R
C2 C 0.1649(14) 0.7355(8) 0.3263(13) 0.075(10) Uani 1 1 d GU
H2A H 0.1785 0.7940 0.3038 0.091 Uiso 1 1 calc R
C3 C 0.1003(13) 0.7144(10) 0.3037(11) 0.057(8) Uani 1 1 d G
H3A H 0.0705 0.7587 0.2661 0.069 Uiso 1 1 calc R
C4 C 0.0800(12) 0.6270(11) 0.3373(12) 0.057(8) Uani 1 1 d GDU
C12 C 0.1244(13) 0.5608(8) 0.3936(12) 0.059(9) Uani 1 1 d G
N1 N 0.1891(12) 0.5819(10) 0.4161(11) 0.063(7) Uani 1 1 d G
C5 C 0.017(2) 0.5989(16) 0.320(2) 0.094(13) Uani 1 1 d D
H5A H -0.0120 0.6394 0.2792 0.112 Uiso 1 1 calc R
C6 C -0.005(2) 0.5117(17) 0.3610(19) 0.077(11) Uani 1 1 d D
H6A H -0.0522 0.4980 0.3508 0.093 Uiso 1 1 calc R
C7 C 0.0323(13) 0.4522(13) 0.4087(14) 0.063(10) Uani 1 1 d G
C8 C 0.0157(12) 0.3639(15) 0.4415(17) 0.081(12) Uani 1 1 d G
H8A H -0.0309 0.3485 0.4314 0.097 Uiso 1 1 calc R
C9 C 0.0687(14) 0.2986(11) 0.4895(16) 0.095(14) Uani 1 1 d GU
H9A H 0.0576 0.2395 0.5115 0.114 Uiso 1 1 calc R
C10 C 0.1383(14) 0.3216(11) 0.5047(14) 0.105(14) Uani 1 1 d GU
H10A H 0.1738 0.2779 0.5368 0.126 Uiso 1 1 calc R
N2 N 0.1550(13) 0.4099(13) 0.4718(13) 0.084(9) Uani 1 1 d GU
C11 C 0.1019(14) 0.4752(10) 0.4239(13) 0.066(9) Uani 1 1 d GU
C13 C 0.2525(8) 0.3694(13) 0.6741(11) 0.067(8) Uani 1 1 d GU
H13A H 0.1880 0.3778 0.6936 0.081 Uiso 1 1 calc R
C14 C 0.2999(11) 0.3207(13) 0.7340(9) 0.063(10) Uani 1 1 d GU
H14A H 0.2673 0.2966 0.7936 0.075 Uiso 1 1 calc R
C15 C 0.3962(11) 0.3082(12) 0.7048(10) 0.067(9) Uani 1 1 d GU
H15A H 0.4279 0.2756 0.7449 0.081 Uiso 1 1 calc R
C16 C 0.4450(8) 0.3443(12) 0.6157(11) 0.051(7) Uani 1 1 d GU
C24 C 0.3975(10) 0.3929(12) 0.5558(8) 0.042(7) Uani 1 1 d G
N4 N 0.3013(10) 0.4055(12) 0.5850(10) 0.073(8) Uani 1 1 d GU
C17 C 0.5467(17) 0.3347(19) 0.586(2) 0.057(8) Uani 1 1 d U
H17A H 0.5791 0.3033 0.6259 0.068 Uiso 1 1 calc R
C18 C 0.5916(19) 0.373(2) 0.499(2) 0.061(9) Uani 1 1 d .
H18A H 0.6561 0.3674 0.4790 0.074 Uiso 1 1 calc R
C19 C 0.5427(11) 0.4230(12) 0.4360(11) 0.057(8) Uani 1 1 d G
C20 C 0.5865(10) 0.4643(13) 0.3462(11) 0.059(8) Uani 1 1 d GU
H20A H 0.6510 0.4628 0.3237 0.071 Uiso 1 1 calc R
C21 C 0.5338(14) 0.5078(13) 0.2902(9) 0.088(12) Uani 1 1 d GU
H21A H 0.5631 0.5354 0.2302 0.105 Uiso 1 1 calc R
C22 C 0.4374(14) 0.5100(12) 0.3239(12) 0.077(10) Uani 1 1 d GU
H22A H 0.4022 0.5391 0.2865 0.092 Uiso 1 1 calc R
N3 N 0.3937(9) 0.4686(12) 0.4137(13) 0.082(9) Uani 1 1 d G
C23 C 0.4463(11) 0.4251(11) 0.4697(9) 0.043(7) Uani 1 1 d G
C25 C 1.3538(16) 0.1757(12) 0.5051(14) 0.107(14) Uani 1 1 d GU
H25A H 1.3188 0.2213 0.4739 0.128 Uiso 1 1 calc R
C26 C 1.420(2) 0.1950(13) 0.5272(17) 0.120(16) Uani 1 1 d GU
H26A H 1.4295 0.2534 0.5109 0.145 Uiso 1 1 calc R
C27 C 1.4725(17) 0.127(2) 0.5737(17) 0.130(19) Uani 1 1 d GU
H27A H 1.5169 0.1398 0.5886 0.156 Uiso 1 1 calc R
C28 C 1.4586(15) 0.0396(17) 0.5981(15) 0.081(10) Uani 1 1 d GU
C36 C 1.3923(15) 0.0203(11) 0.5760(14) 0.064(8) Uani 1 1 d GU
N5 N 1.3399(12) 0.0884(15) 0.5294(13) 0.072(8) Uani 1 1 d GU
C29 C 1.4989(18) -0.022(2) 0.646(2) 0.072(9) Uani 1 1 d U
H29A H 1.5395 -0.0094 0.6652 0.086 Uiso 1 1 calc R
C30 C 1.485(2) -0.101(3) 0.668(2) 0.085(10) Uani 1 1 d U
H30A H 1.5156 -0.1435 0.7060 0.102 Uiso 1 1 calc R
C31 C 1.4340(12) -0.1339(15) 0.6457(13) 0.071(10) Uani 1 1 d GU
C32 C 1.4197(15) -0.2205(12) 0.6677(14) 0.100(14) Uani 1 1 d G
H32A H 1.4527 -0.2670 0.7003 0.120 Uiso 1 1 calc R
C33 C 1.3561(16) -0.2375(10) 0.6409(15) 0.084(10) Uani 1 1 d GU
H33A H 1.3465 -0.2955 0.6557 0.101 Uiso 1 1 calc R
C34 C 1.3067(13) -0.1680(14) 0.5922(14) 0.078(9) Uani 1 1 d GU
H34A H 1.2641 -0.1794 0.5743 0.093 Uiso 1 1 calc R
N6 N 1.3210(11) -0.0814(12) 0.5702(12) 0.068(7) Uani 1 1 d GU
C35 C 1.3847(13) -0.0643(10) 0.5970(13) 0.053(8) Uani 1 1 d GU
C37 C 1.2253(11) 0.0965(16) 0.3346(16) 0.087(13) Uani 1 1 d G
H37A H 1.2891 0.0856 0.3121 0.104 Uiso 1 1 calc R
C38 C 1.1719(18) 0.1342(18) 0.2791(12) 0.134(19) Uani 1 1 d G
H38A H 1.1999 0.1485 0.2194 0.161 Uiso 1 1 calc R
C39 C 1.0766(18) 0.1505(17) 0.3127(16) 0.115(15) Uani 1 1 d GU
H39A H 1.0409 0.1757 0.2756 0.137 Uiso 1 1 calc R
C40 C 1.0347(10) 0.1290(15) 0.4020(17) 0.070(8) Uani 1 1 d GU
C48 C 1.0881(12) 0.0913(14) 0.4576(12) 0.065(9) Uani 1 1 d GU
N7 N 1.1834(11) 0.0751(13) 0.4239(14) 0.078(9) Uani 1 1 d G
C41 C 0.937(3) 0.150(2) 0.435(4) 0.12(2) Uani 1 1 d .
H41A H 0.9018 0.1800 0.3979 0.142 Uiso 1 1 calc R
C42 C 0.901(2) 0.124(3) 0.519(4) 0.12(2) Uani 1 1 d .
H42A H 0.8367 0.1324 0.5421 0.149 Uiso 1 1 calc R
C43 C 0.9532(13) 0.0840(15) 0.5808(17) 0.097(14) Uani 1 1 d GU
C44 C 0.9186(12) 0.0563(16) 0.6713(17) 0.115(13) Uani 1 1 d GU
H44A H 0.8550 0.0609 0.6992 0.138 Uiso 1 1 calc R
C45 C 0.9792(19) 0.0217(17) 0.7200(12) 0.144(13) Uani 1 1 d GU
H45A H 0.9561 0.0031 0.7805 0.173 Uiso 1 1 calc R
C46 C 1.0743(17) 0.0148(16) 0.6782(15) 0.100(10) Uani 1 1 d GU
H46A H 1.1148 -0.0084 0.7108 0.120 Uiso 1 1 calc R
N8 N 1.1089(11) 0.0425(14) 0.5877(16) 0.082(8) Uani 1 1 d GU
C47 C 1.0483(15) 0.0771(14) 0.5390(12) 0.065(8) Uani 1 1 d GU
C49 C 0.8652(17) 0.2150(16) 0.139(2) 0.240(14) Uani 1 1 d GU
H49A H 0.9229 0.1962 0.1472 0.289 Uiso 1 1 calc R
C50 C 0.814(2) 0.1563(13) 0.142(2) 0.187(15) Uani 1 1 d GU
H50A H 0.8375 0.0983 0.1515 0.225 Uiso 1 1 calc R
C51 C 0.728(2) 0.1843(15) 0.129(2) 0.171(15) Uani 1 1 d GU
H51A H 0.6935 0.1450 0.1311 0.205 Uiso 1 1 calc R
C52 C 0.6927(16) 0.2710(16) 0.114(2) 0.158(14) Uani 1 1 d GDU
C60 C 0.7439(14) 0.3297(12) 0.1118(18) 0.105(11) Uani 1 1 d GDU
N9 N 0.8301(14) 0.3017(14) 0.1241(19) 0.127(11) Uani 1 1 d GDU
C53 C 0.609(2) 0.2994(19) 0.099(4) 0.178(15) Uani 1 1 d DU
H53A H 0.5740 0.2595 0.1022 0.214 Uiso 1 1 calc R
C54 C 0.576(2) 0.387(2) 0.078(4) 0.174(17) Uani 1 1 d DU
H54A H 0.5216 0.4072 0.0636 0.209 Uiso 1 1 calc R
C55 C 0.6251(16) 0.4451(17) 0.079(2) 0.157(14) Uani 1 1 d GDU
C56 C 0.5946(17) 0.5338(18) 0.056(2) 0.192(19) Uani 1 1 d GU
H56A H 0.5384 0.5533 0.0441 0.231 Uiso 1 1 calc R
C57 C 0.648(2) 0.5932(13) 0.049(2) 0.21(2) Uani 1 1 d GU
H57A H 0.6274 0.6526 0.0331 0.254 Uiso 1 1 calc R
C58 C 0.732(2) 0.5640(13) 0.066(2) 0.180(18) Uani 1 1 d GU
H58A H 0.7674 0.6038 0.0617 0.216 Uiso 1 1 calc R
N10 N 0.7623(14) 0.4753(14) 0.0897(18) 0.112(11) Uani 1 1 d GDU
C59 C 0.7090(15) 0.4158(12) 0.096(2) 0.121(12) Uani 1 1 d GDU
C61 C 1.1722(17) 0.3771(10) 0.1857(18) 0.134(12) Uani 1 1 d GU
H61A H 1.1520 0.3244 0.1965 0.161 Uiso 1 1 calc R
C62 C 1.2585(17) 0.3782(14) 0.191(2) 0.183(18) Uani 1 1 d GU
H62A H 1.2961 0.3262 0.2048 0.219 Uiso 1 1 calc R
C63 C 1.2886(14) 0.4570(17) 0.175(2) 0.157(12) Uani 1 1 d GU
H63A H 1.3464 0.4577 0.1779 0.189 Uiso 1 1 calc R
C64 C 1.2325(14) 0.5346(13) 0.1534(19) 0.124(12) Uani 1 1 d GDU
C72 C 1.1462(13) 0.5336(10) 0.1484(16) 0.079(9) Uani 1 1 d GDU
N11 N 1.1160(12) 0.4548(11) 0.1645(14) 0.082(7) Uani 1 1 d GDU
C65 C 1.2628(17) 0.6131(15) 0.138(3) 0.114(13) Uani 1 1 d DU
H65A H 1.3180 0.6127 0.1463 0.136 Uiso 1 1 calc R
C66 C 1.2107(19) 0.6920(13) 0.110(3) 0.120(13) Uani 1 1 d DU
H66A H 1.2331 0.7453 0.0941 0.144 Uiso 1 1 calc R
C67 C 1.1251(15) 0.6905(12) 0.1045(18) 0.109(12) Uani 1 1 d GDU
C68 C 1.069(2) 0.7684(11) 0.083(2) 0.160(16) Uani 1 1 d GU
H68A H 1.0908 0.8213 0.0704 0.192 Uiso 1 1 calc R
C69 C 0.9817(19) 0.7674(14) 0.081(2) 0.185(18) Uani 1 1 d GU
H69A H 0.9444 0.8196 0.0668 0.222 Uiso 1 1 calc R
C70 C 0.9496(15) 0.6884(18) 0.100(2) 0.21(2) Uani 1 1 d GU
H70A H 0.8909 0.6877 0.0987 0.254 Uiso 1 1 calc R
N12 N 1.0053(14) 0.6104(14) 0.122(2) 0.172(15) Uani 1 1 d GDU
C71 C 1.0930(13) 0.6114(11) 0.1237(16) 0.102(11) Uani 1 1 d GDU
OW2 O 1.060(7) 0.229(7) 0.104(7) 0.26(2) Uani 0.50 1 d PU
OW1 O 0.833(3) -0.163(3) 0.276(3) 0.201(14) Uani 1 1 d U

loop_
_atom_site_aniso_label
_atom_site_aniso_U_11
_atom_site_aniso_U_22
_atom_site_aniso_U_33
_atom_site_aniso_U_23
_atom_site_aniso_U_13
_atom_site_aniso_U_12
W1 0.0463(7) 0.0819(11) 0.0434(9) -0.0116(8) -0.0171(6) 0.0241(7)
W2 0.0432(7) 0.0897(11) 0.0551(9) -0.0418(8) -0.0166(6) -0.0002(6)
W3 0.0368(6) 0.0372(7) 0.0423(8) -0.0019(6) -0.0036(5) -0.0100(5)
W4 0.0358(6) 0.0415(7) 0.0307(7) -0.0053(5) -0.0075(5) -0.0123(5)
W5 0.0412(6) 0.0506(8) 0.0418(8) 0.0056(6) -0.0145(5) -0.0210(5)
W6 0.0623(8) 0.0546(8) 0.0495(9) -0.0214(7) -0.0334(6) 0.0096(6)
B1 0.010(7) 0.010(7) 0.010(7) -0.004(3) -0.003(2) -0.0004(11)
O1 0.032(16) 0.024(17) 0.018(18) 0.001(14) -0.017(13) -0.012(13)
O2 0.060(10) 0.060(10) 0.060(10) -0.024(4) -0.019(3) -0.0041(12)
O3 0.025(7) 0.025(7) 0.025(7) -0.010(3) -0.008(2) -0.0019(11)
O4 0.021(6) 0.021(6) 0.021(6) -0.009(3) -0.007(2) -0.0016(11)
O5 0.074(13) 0.057(13) 0.066(14) -0.034(11) -0.040(11) 0.003(10)
O6 0.034(10) 0.039(11) 0.124(19) -0.038(12) -0.044(11) 0.005(8)
O7 0.061(5) 0.061(5) 0.062(5) -0.025(2) -0.020(2) -0.0042(11)
O8 0.17(2) 0.022(11) 0.074(16) -0.015(11) -0.078(15) 0.009(12)
O9 0.080(14) 0.097(17) 0.046(14) 0.003(12) -0.032(11) -0.035(12)
O10 0.070(13) 0.037(12) 0.051(14) 0.007(10) 0.000(10) 0.004(9)
O11 0.059(13) 0.076(15) 0.095(18) -0.045(14) -0.005(12) -0.020(11)
O12 0.060(12) 0.036(11) 0.113(19) -0.021(12) -0.065(12) 0.014(9)
O13 0.052(13) 0.20(3) 0.085(18) -0.076(19) 0.009(12) -0.061(15)
O14 0.101(8) 0.102(8) 0.101(8) -0.041(3) -0.033(3) -0.0068(11)
O15 0.032(9) 0.075(14) 0.055(13) -0.030(11) -0.009(8) -0.014(9)
O16 0.143(11) 0.143(11) 0.143(11) -0.058(4) -0.046(4) -0.0099(12)
O17 0.20(3) 0.058(15) 0.020(12) -0.015(11) -0.017(14) 0.009(16)
O18 0.071(14) 0.053(13) 0.15(2) -0.031(14) -0.073(15) -0.008(10)
O19 0.111(9) 0.112(9) 0.111(9) -0.045(4) -0.036(3) -0.0076(12)
O20 0.16(2) 0.10(2) 0.037(15) -0.012(14) 0.005(15) -0.027(17)
O21 0.18(3) 0.050(15) 0.055(16) -0.018(13) -0.003(16) 0.026(15)
O22 0.16(2) 0.047(14) 0.045(16) 0.013(12) 0.017(15) 0.019(14)
I1 0.0770(16) 0.120(2) 0.122(2) -0.0567(19) -0.0368(16) -0.0191(15)
I2 0.103(4) 0.212(7) 0.111(5) -0.079(5) -0.015(4) -0.067(4)
Cu4 0.086(3) 0.168(6) 0.176(6) -0.101(5) -0.052(4) -0.025(3)
Cu3 0.075(3) 0.175(6) 0.179(6) -0.108(5) -0.030(3) -0.041(3)
Cu1 0.080(3) 0.079(3) 0.077(3) 0.002(3) -0.047(2) -0.015(2)
Cu2 0.064(3) 0.104(4) 0.099(4) -0.042(3) -0.029(3) 0.010(2)
C1 0.14(3) 0.05(2) 0.06(2) 0.008(17) -0.03(2) -0.06(2)
C2 0.10(3) 0.07(2) 0.05(2) 0.004(17) -0.029(18) -0.036(19)
C3 0.08(2) 0.035(17) 0.044(19) -0.002(14) -0.042(17) 0.018(15)
C4 0.057(8) 0.057(8) 0.057(8) -0.023(3) -0.018(3) -0.0038(11)
C12 0.070(19) 0.045(18) 0.06(2) 0.007(16) -0.050(17) -0.019(15)
N1 0.090(18) 0.048(16) 0.067(19) -0.018(14) -0.044(15) -0.011(13)
C5 0.10(3) 0.11(3) 0.06(3) 0.00(2) -0.05(2) -0.03(2)
C6 0.09(3) 0.10(3) 0.03(2) -0.01(2) -0.010(18) -0.05(2)
C7 0.039(17) 0.07(2) 0.08(3) -0.02(2) -0.039(17) 0.008(16)
C8 0.046(18) 0.05(2) 0.16(4) -0.05(2) -0.04(2) 0.003(16)
C9 0.050(19) 0.06(2) 0.18(4) -0.06(3) -0.03(2) 0.006(17)
C10 0.13(3) 0.09(3) 0.09(3) -0.04(3) 0.00(2) -0.07(3)
N2 0.13(2) 0.043(16) 0.051(19) 0.006(14) -0.011(15) -0.030(14)
C11 0.08(2) 0.06(2) 0.05(2) -0.030(17) -0.015(16) 0.017(16)
C13 0.067(8) 0.067(8) 0.067(8) -0.027(3) -0.022(3) -0.0045(11)
C14 0.039(13) 0.07(2) 0.046(19) 0.023(15) -0.033(13) -0.009(13)
C15 0.064(15) 0.07(2) 0.06(2) -0.025(18) -0.014(16) 0.002(16)
C16 0.051(7) 0.051(7) 0.051(7) -0.020(3) -0.017(2) -0.0036(11)
C24 0.043(15) 0.056(18) 0.045(18) -0.022(15) -0.041(14) 0.015(13)
N4 0.052(15) 0.09(2) 0.046(14) -0.002(14) -0.032(11) 0.013(13)
C17 0.042(13) 0.07(2) 0.05(2) -0.007(17) -0.028(14) 0.004(14)
C18 0.048(17) 0.08(2) 0.06(2) -0.022(19) -0.022(16) -0.011(15)
C19 0.09(2) 0.049(19) 0.030(18) -0.012(15) -0.016(16) -0.024(16)
C20 0.09(2) 0.038(17) 0.021(17) 0.005(13) 0.005(13) -0.022(15)
C21 0.10(2) 0.08(3) 0.06(3) -0.01(2) -0.039(19) 0.01(2)
C22 0.13(2) 0.046(19) 0.03(2) 0.009(16) -0.019(18) -0.018(19)
N3 0.12(2) 0.043(16) 0.07(2) 0.007(15) -0.048(18) -0.003(15)
C23 0.028(14) 0.052(18) 0.06(2) -0.035(16) -0.014(13) 0.001(12)
C25 0.12(3) 0.06(2) 0.10(3) -0.02(2) 0.01(2) -0.03(2)
C26 0.16(4) 0.09(3) 0.12(4) -0.08(3) 0.02(3) -0.06(3)
C27 0.20(5) 0.10(3) 0.07(3) -0.03(3) 0.01(3) -0.07(3)
C28 0.09(3) 0.08(2) 0.06(3) -0.02(2) -0.03(2) 0.00(2)
C36 0.07(2) 0.06(2) 0.05(2) -0.029(17) -0.005(14) 0.006(15)
N5 0.061(16) 0.067(18) 0.049(18) -0.015(14) 0.018(12) -0.013(12)
C29 0.036(16) 0.11(2) 0.08(3) -0.03(2) -0.026(16) -0.014(17)
C30 0.085(10) 0.085(10) 0.085(10) -0.034(4) -0.027(3) -0.0056(12)
C31 0.07(2) 0.07(2) 0.05(2) -0.004(17) -0.004(15) -0.031(15)
C32 0.15(4) 0.05(2) 0.08(3) 0.00(2) -0.05(3) -0.01(2)
C33 0.084(10) 0.084(10) 0.084(10) -0.034(4) -0.027(3) -0.0056(12)
C34 0.09(2) 0.09(3) 0.08(3) -0.06(2) -0.022(18) -0.014(18)
N6 0.062(16) 0.068(18) 0.09(2) -0.051(16) -0.005(13) -0.013(13)
C35 0.040(15) 0.050(18) 0.08(2) -0.039(17) -0.023(14) 0.002(13)
C37 0.033(17) 0.09(3) 0.10(3) -0.01(2) -0.02(2) -0.003(16)
C38 0.09(3) 0.19(5) 0.12(4) -0.05(4) -0.03(3) -0.03(3)
C39 0.15(4) 0.12(4) 0.09(2) -0.05(3) -0.06(3) 0.02(3)
C40 0.070(8) 0.069(8) 0.070(8) -0.028(4) -0.022(3) -0.0049(12)
C48 0.054(18) 0.06(2) 0.07(2) -0.020(18) -0.014(15) 0.001(15)
N7 0.032(13) 0.075(19) 0.09(2) -0.015(17) -0.012(14) 0.018(12)
C41 0.06(3) 0.04(2) 0.19(6) -0.03(3) -0.01(3) 0.001(19)
C42 0.03(2) 0.08(3) 0.27(7) -0.09(4) -0.03(3) 0.003(18)
C43 0.11(2) 0.11(3) 0.07(3) -0.06(3) 0.03(2) -0.06(3)
C44 0.19(4) 0.05(2) 0.11(4) -0.05(3) -0.04(3) -0.01(2)
C45 0.144(13) 0.144(13) 0.144(13) -0.058(5) -0.046(4) -0.0098(13)
C46 0.100(10) 0.100(10) 0.100(10) -0.040(4) -0.032(3) -0.0067(12)
N8 0.081(8) 0.082(8) 0.082(8) -0.033(3) -0.026(3) -0.0054(11)
C47 0.067(17) 0.06(2) 0.10(3) -0.06(2) -0.024(15) -0.002(15)
C49 0.240(14) 0.240(14) 0.240(14) -0.097(6) -0.077(5) -0.0163(11)
C50 0.187(15) 0.187(15) 0.187(15) -0.076(6) -0.060(5) -0.0127(14)
C51 0.171(15) 0.171(15) 0.171(15) -0.069(6) -0.055(5) -0.0116(14)
C52 0.158(14) 0.158(14) 0.158(14) -0.064(6) -0.051(5) -0.0108(14)
C60 0.07(2) 0.13(2) 0.09(3) -0.02(3) -0.02(2) -0.011(17)
N9 0.127(11) 0.127(11) 0.127(11) -0.052(5) -0.041(4) -0.0086(12)
C53 0.178(15) 0.178(15) 0.178(15) -0.072(6) -0.057(5) -0.0122(14)
C54 0.174(17) 0.174(17) 0.174(17) -0.070(7) -0.056(6) -0.0119(16)
C55 0.157(14) 0.157(14) 0.157(14) -0.064(6) -0.051(5) -0.0107(14)
C56 0.192(19) 0.192(19) 0.192(19) -0.078(8) -0.062(6) -0.0130(16)
C57 0.21(2) 0.21(2) 0.21(2) -0.086(8) -0.068(6) -0.0144(17)
C58 0.180(18) 0.180(18) 0.180(18) -0.073(7) -0.058(6) -0.0121(16)
N10 0.067(19) 0.13(3) 0.13(3) -0.04(2) -0.043(19) 0.001(17)
C59 0.121(12) 0.121(12) 0.121(12) -0.049(5) -0.039(4) -0.0082(13)
C61 0.134(12) 0.134(12) 0.134(12) -0.054(5) -0.043(4) -0.0091(13)
C62 0.183(18) 0.183(18) 0.183(18) -0.074(7) -0.059(6) -0.0124(16)
C63 0.157(12) 0.157(12) 0.157(12) -0.063(5) -0.051(4) -0.0106(11)
C64 0.124(12) 0.124(12) 0.124(12) -0.050(5) -0.040(4) -0.0085(13)
C72 0.079(9) 0.079(9) 0.079(9) -0.032(4) -0.026(3) -0.0054(12)
N11 0.082(7) 0.082(7) 0.082(7) -0.033(3) -0.027(2) -0.0056(11)
C65 0.114(13) 0.114(13) 0.114(13) -0.046(5) -0.037(4) -0.0078(13)
C66 0.120(13) 0.120(13) 0.120(13) -0.048(5) -0.039(4) -0.0082(13)
C67 0.109(12) 0.109(12) 0.109(12) -0.044(5) -0.035(4) -0.0075(13)
C68 0.160(16) 0.160(16) 0.160(16) -0.065(7) -0.052(5) -0.0109(15)
C69 0.185(18) 0.185(18) 0.185(18) -0.075(7) -0.060(6) -0.0125(16)
C70 0.21(2) 0.21(2) 0.21(2) -0.086(8) -0.068(6) -0.0143(17)
N12 0.172(15) 0.172(15) 0.172(15) -0.069(6) -0.055(5) -0.0117(14)
C71 0.15(3) 0.07(2) 0.07(3) -0.05(2) 0.01(2) -0.01(2)
OW2 0.26(2) 0.26(2) 0.26(2) -0.105(10) -0.084(8) -0.0176(19)
OW1 0.201(14) 0.201(14) 0.201(14) -0.081(6) -0.065(5) -0.0135(14)

loop_
_atom_type_symbol
_atom_type_description
_atom_type_scat_dispersion_real
_atom_type_scat_dispersion_imag
_atom_type_scat_source
C C 0.0033 0.0016 'International Tables Vol C Tables 4.2.6.8 and 6.1.1.4'
H H 0.0000 0.0000 'International Tables Vol C Tables 4.2.6.8 and 6.1.1.4'
B B 0.0013 0.0007 'International Tables Vol C Tables 4.2.6.8 and 6.1.1.4'
Cu Cu 0.3201 1.2651 'International Tables Vol C Tables 4.2.6.8 and 6.1.1.4'
I I -0.4742 1.8119 'International Tables Vol C Tables 4.2.6.8 and 6.1.1.4'
N N 0.0061 0.0033 'International Tables Vol C Tables 4.2.6.8 and 6.1.1.4'
O O 0.0106 0.0060 'International Tables Vol C Tables 4.2.6.8 and 6.1.1.4'
W W -0.8490 6.8722 'International Tables Vol C Tables 4.2.6.8 and 6.1.1.4'

loop_
_geom_angle_atom_site_label_1
_geom_angle_atom_site_label_2
_geom_angle_atom_site_label_3
_geom_angle
_geom_angle_site_symmetry_1
_geom_angle_site_symmetry_3
O15 W1 O22 104.0(10) . .
O15 W1 O17 103.3(10) . .
O22 W1 O17 90.9(10) . .
O15 W1 O19 102.0(10) . .
O22 W1 O19 153.7(11) . .
O17 W1 O19 87.6(11) . .
O15 W1 O14 100.3(9) . .
O22 W1 O14 84.6(12) . .
O17 W1 O14 156.4(11) . .
O19 W1 O14 86.4(11) . .
O15 W1 O3 155.1(9) . .
O22 W1 O3 90.8(11) . .
O17 W1 O3 96.3(11) . .
O19 W1 O3 63.3(10) . .
O14 W1 O3 60.7(10) . .
O15 W1 O1 154.2(9) . .
O22 W1 O1 60.1(10) . .
O17 W1 O1 59.9(9) . .
O19 W1 O1 97.0(10) . .
O14 W1 O1 98.3(9) . .
O3 W1 O1 50.6(9) . .
O10 W2 O19 94.3(11) . .
O10 W2 O18 97.0(10) . .
O19 W2 O18 85.2(10) . .
O10 W2 O16 98.7(12) . .
O19 W2 O16 84.7(13) . .
O18 W2 O16 161.8(13) . .
O10 W2 O11 105.1(10) . .
O19 W2 O11 160.5(11) . .
O18 W2 O11 91.5(8) . .
O16 W2 O11 93.0(11) . .
O10 W2 O3 151.7(9) . .
O19 W2 O3 63.9(11) . .
O18 W2 O3 98.8(10) . .
O16 W2 O3 63.2(12) . .
O11 W2 O3 97.8(9) . .
O13 W3 O5 94.4(12) . .
O13 W3 O17 104.8(13) . .
O5 W3 O17 160.4(11) . .
O13 W3 O21 102.5(12) . .
O5 W3 O21 88.3(9) . .
O17 W3 O21 91.4(9) . .
O13 W3 O12 97.3(10) . .
O5 W3 O12 88.6(8) . .
O17 W3 O12 85.0(9) . .
O21 W3 O12 160.1(11) . .
O13 W3 O1 160.2(11) . .
O5 W3 O1 98.0(9) . .
O17 W3 O1 64.7(11) . .
O21 W3 O1 62.7(12) . .
O12 W3 O1 98.3(9) . .
O13 W3 O4 157.3(11) . .
O5 W3 O4 70.4(8) . .
O17 W3 O4 90.0(11) . .
O21 W3 O4 94.0(11) . .
O12 W3 O4 66.5(9) . .
O1 W3 O4 42.4(9) . .
O20 W4 O12 100.3(12) . .
O20 W4 O6 100.0(11) . .
O12 W4 O6 90.4(8) . .
O20 W4 O18 100.5(12) . .
O12 W4 O18 86.3(8) . .
O6 W4 O18 159.5(10) . .
O20 W4 O7 97.6(12) . .
O12 W4 O7 162.0(9) . .
O6 W4 O7 84.5(7) . .
O18 W4 O7 92.4(8) . .
O20 W4 O2 159.7(14) . .
O12 W4 O2 96.9(11) . .
O6 W4 O2 90.4(11) . .
O18 W4 O2 69.9(12) . .
O7 W4 O2 65.9(11) . .
O20 W4 O4 162.1(12) . .
O12 W4 O4 67.3(9) . .
O6 W4 O4 68.3(9) . .
O18 W4 O4 91.8(10) . .
O7 W4 O4 94.8(8) . .
O2 W4 O4 38.0(11) . .
O8 W5 O14 94.7(11) . .
O8 W5 O16 95.7(12) . .
O14 W5 O16 84.9(12) . .
O8 W5 O6 99.7(9) . 2_655
O14 W5 O6 87.7(10) . 2_655
O16 W5 O6 163.4(11) . 2_655
O8 W5 O5 103.8(10) . 2_655
O14 W5 O5 161.6(10) . 2_655
O16 W5 O5 92.3(11) . 2_655
O6 W5 O5 90.0(7) 2_655 2_655
O8 W5 O3 152.3(11) . .
O14 W5 O3 64.2(10) . .
O16 W5 O3 66.4(12) . .
O6 W5 O3 97.1(9) 2_655 .
O5 W5 O3 98.0(9) 2_655 .
O8 W5 O4 163.0(10) . 2_655
O14 W5 O4 95.0(10) . 2_655
O16 W5 O4 99.1(12) . 2_655
O6 W5 O4 66.8(8) 2_655 2_655
O5 W5 O4 67.4(8) 2_655 2_655
O3 W5 O4 44.1(9) . 2_655
O9 W6 O11 96.2(11) . .
O9 W6 O7 97.8(9) . .
O11 W6 O7 92.5(8) . .
O9 W6 O21 100.6(12) . 2_655
O11 W6 O21 84.7(9) . 2_655
O7 W6 O21 161.6(12) . 2_655
O9 W6 O22 107.5(12) . 2_655
O11 W6 O22 156.2(11) . 2_655
O7 W6 O22 85.8(9) . 2_655
O21 W6 O22 89.4(9) 2_655 2_655
O9 W6 O1 156.0(10) . 2_655
O11 W6 O1 96.2(10) . 2_655
O7 W6 O1 102.1(9) . 2_655
O21 W6 O1 60.3(11) 2_655 2_655
O22 W6 O1 61.2(10) 2_655 2_655
O9 W6 O2 159.2(12) . .
O11 W6 O2 72.0(12) . .
O7 W6 O2 66.6(11) . .
O21 W6 O2 95.3(13) 2_655 .
O22 W6 O2 85.7(14) 2_655 .
O1 W6 O2 44.7(11) 2_655 .
O4 B1 O4 180(4) 2_655 .
O4 B1 O2 64.0(18) 2_655 2_655
O4 B1 O2 116.0(18) . 2_655
O4 B1 O2 116.0(18) 2_655 .
O4 B1 O2 64.0(18) . .
O2 B1 O2 180(4) 2_655 .
O4 B1 O1 67.0(14) 2_655 2_655
O4 B1 O1 113.0(14) . 2_655
O2 B1 O1 111.4(16) 2_655 2_655
O2 B1 O1 68.6(16) . 2_655
O4 B1 O1 113.0(14) 2_655 .
O4 B1 O1 67.0(14) . .
O2 B1 O1 68.6(16) 2_655 .
O2 B1 O1 111.4(16) . .
O1 B1 O1 180.0(19) 2_655 .
O4 B1 O3 109.6(14) 2_655 2_655
O4 B1 O3 70.4(14) . 2_655
O2 B1 O3 79.2(18) 2_655 2_655
O2 B1 O3 100.8(18) . 2_655
O1 B1 O3 75.3(13) 2_655 2_655
O1 B1 O3 104.7(13) . 2_655
O4 B1 O3 70.4(14) 2_655 .
O4 B1 O3 109.6(14) . .
O2 B1 O3 100.8(18) 2_655 .
O2 B1 O3 79.2(18) . .
O1 B1 O3 104.7(13) 2_655 .
O1 B1 O3 75.3(13) . .
O3 B1 O3 180(2) 2_655 .
B1 O1 O4 49.6(11) . .
B1 O1 O2 51.7(15) . 2_655
O4 O1 O2 90.2(19) . 2_655
B1 O1 W3 125.6(14) . .
O4 O1 W3 76.1(13) . .
O2 O1 W3 142(2) 2_655 .
B1 O1 W6 120.1(14) . 2_655
O4 O1 W6 139.1(18) . 2_655
O2 O1 W6 68.4(15) 2_655 2_655
W3 O1 W6 99.2(10) . 2_655
B1 O1 W1 115.4(13) . .
O4 O1 W1 126.9(18) . .
O2 O1 W1 120.1(17) 2_655 .
W3 O1 W1 95.9(10) . .
W6 O1 W1 93.9(9) 2_655 .
B1 O2 O4 54.9(17) . .
B1 O2 O1 59.7(16) . 2_655
O4 O2 O1 100(2) . 2_655
B1 O2 W4 129(2) . .
O4 O2 W4 74.2(17) . .
O1 O2 W4 144(2) 2_655 .
B1 O2 W6 127(2) . .
O4 O2 W6 142(2) . .
O1 O2 W6 66.9(14) 2_655 .
W4 O2 W6 95.3(14) . .
B1 O3 O4 47.7(11) . 2_655
B1 O3 W5 123.3(14) . .
O4 O3 W5 75.6(12) 2_655 .
B1 O3 W2 117.6(14) . .
O4 O3 W2 132.3(17) 2_655 .
W5 O3 W2 98.0(11) . .
B1 O3 W1 118.6(14) . .
O4 O3 W1 132.4(18) 2_655 .
W5 O3 W1 98.7(10) . .
W2 O3 W1 95.2(10) . .
B1 O4 O2 61.0(17) . .
B1 O4 O1 63.5(13) . .
O2 O4 O1 107(2) . .
B1 O4 O3 61.9(13) . 2_655
O2 O4 O3 94(2) . 2_655
O1 O4 O3 98.0(19) . 2_655
B1 O4 W4 128.6(16) . .
O2 O4 W4 67.8(17) . .
O1 O4 W4 133.1(17) . .
O3 O4 W4 128.4(16) 2_655 .
B1 O4 W3 125.0(16) . .
O2 O4 W3 139(2) . .
O1 O4 W3 61.5(11) . .
O3 O4 W3 125.6(17) 2_655 .
W4 O4 W3 91.1(8) . .
B1 O4 W5 122.2(14) . 2_655
O2 O4 W5 124(2) . 2_655
O1 O4 W5 124.0(17) . 2_655
O3 O4 W5 60.3(11) 2_655 2_655
W4 O4 W5 89.6(9) . 2_655
W3 O4 W5 88.9(8) . 2_655
W3 O5 W5 133.1(10) . 2_655
W5 O6 W4 134.1(11) 2_655 .
W6 O7 W4 130.9(11) . .
W6 O11 W2 132.8(12) . .
W4 O12 W3 134.4(12) . .
W5 O14 W1 136.4(14) . .
W5 O16 W2 132.3(18) . .
W3 O17 W1 138.7(13) . .
W2 O18 W4 133.3(13) . .
W2 O19 W1 137.5(15) . .
W3 O21 W6 136.9(18) . 2_655
W1 O22 W6 143.8(13) . 2_655
Cu3 I1 Cu4 61.93(18) . .
I2 I2 Cu4 70.9(3) 2_765 .
I2 I2 Cu3 74.4(4) 2_765 .
Cu4 I2 Cu3 62.0(2) . .
I2 I2 Cu4 58.9(3) 2_765 2_765
Cu4 I2 Cu4 129.9(3) . 2_765
Cu3 I2 Cu4 101.9(3) . 2_765
I2 I2 Cu3 57.0(3) 2_765 2_765
Cu4 I2 Cu3 98.8(3) . 2_765
Cu3 I2 Cu3 131.4(3) . 2_765
Cu4 I2 Cu3 54.42(19) 2_765 2_765
N10 Cu4 N9 85.3(8) . .
N10 Cu4 I2 127.8(9) . .
N9 Cu4 I2 104.3(7) . .
N10 Cu4 I1 115.7(8) . .
N9 Cu4 I1 109.8(8) . .
I2 Cu4 I1 108.9(2) . .
N10 Cu4 Cu3 128.8(7) . .
N9 Cu4 Cu3 145.8(6) . .
I2 Cu4 Cu3 59.0(2) . .
I1 Cu4 Cu3 57.71(19) . .
N10 Cu4 I2 84.1(8) . 2_765
N9 Cu4 I2 130.0(8) . 2_765
I2 Cu4 I2 50.1(3) . 2_765
I1 Cu4 I2 118.9(2) . 2_765
Cu3 Cu4 I2 65.1(2) . 2_765
N11 Cu3 N12 85.3(7) . .
N11 Cu3 I1 116.0(7) . .
N12 Cu3 I1 124.3(8) . .
N11 Cu3 I2 94.0(7) . .
N12 Cu3 I2 118.3(9) . .
I1 Cu3 I2 111.1(2) . .
N11 Cu3 Cu4 142.0(6) . .
N12 Cu3 Cu4 129.7(6) . .
I1 Cu3 Cu4 60.36(19) . .
I2 Cu3 Cu4 58.9(2) . .
N11 Cu3 I2 123.2(7) . 2_765
N12 Cu3 I2 81.2(8) . 2_765
I1 Cu3 I2 117.0(2) . 2_765
I2 Cu3 I2 48.6(3) . 2_765
Cu4 Cu3 I2 60.5(2) . 2_765
N4 Cu1 N3 82.9(7) . .
N4 Cu1 N1 141.6(8) . .
N3 Cu1 N1 108.2(7) . .
N4 Cu1 N2 121.1(8) . .
N3 Cu1 N2 127.6(9) . .
N1 Cu1 N2 81.8(7) . .
N7 Cu2 N8 80.2(9) . .
N7 Cu2 N6 138.3(9) . .
N8 Cu2 N6 116.7(8) . .
N7 Cu2 N5 130.2(9) . .
N8 Cu2 N5 114.6(8) . .
N6 Cu2 N5 79.7(8) . .
C2 C1 N1 120.0 . .
C2 C1 H1A 120.0 . .
N1 C1 H1A 120.0 . .
C3 C2 C1 120.0 . .
C3 C2 H2A 120.0 . .
C1 C2 H2A 120.0 . .
C2 C3 C4 120.0 . .
C2 C3 H3A 120.0 . .
C4 C3 H3A 120.0 . .
C5 C4 C12 115.3(13) . .
C5 C4 C3 124.7(13) . .
C12 C4 C3 120.0 . .
C11 C12 C4 117.1(15) . .
C11 C12 N1 122.9(15) . .
C4 C12 N1 120.0 . .
C12 N1 C1 120.0 . .
C12 N1 Cu1 108.0(10) . .
C1 N1 Cu1 131.0(10) . .
C4 C5 C6 121.0(13) . .
C4 C5 H5A 119.5 . .
C6 C5 H5A 119.5 . .
C7 C6 C5 126(2) . .
C7 C6 H6A 116.9 . .
C5 C6 H6A 116.9 . .
C6 C7 C8 124.3(18) . .
C6 C7 C11 115.4(18) . .
C8 C7 C11 120.0 . .
C9 C8 C7 120.0 . .
C9 C8 H8A 120.0 . .
C7 C8 H8A 120.0 . .
C8 C9 C10 120.0 . .
C8 C9 H9A 120.0 . .
C10 C9 H9A 120.0 . .
N2 C10 C9 120.0 . .
N2 C10 H10A 120.0 . .
C9 C10 H10A 120.0 . .
C11 N2 C10 120.0 . .
C11 N2 Cu1 111.1(11) . .
C10 N2 Cu1 128.8(11) . .
C12 C11 N2 115.5(16) . .
C12 C11 C7 124.5(16) . .
N2 C11 C7 120.0 . .
C14 C13 N4 120.0 . .
C14 C13 H13A 120.0 . .
N4 C13 H13A 120.0 . .
C13 C14 C15 120.0 . .
C13 C14 H14A 120.0 . .
C15 C14 H14A 120.0 . .
C14 C15 C16 120.0 . .
C14 C15 H15A 120.0 . .
C16 C15 H15A 120.0 . .
C24 C16 C15 120.0 . .
C24 C16 C17 120.6(16) . .
C15 C16 C17 119.3(16) . .
C23 C24 C16 118.8(13) . .
C23 C24 N4 121.2(13) . .
C16 C24 N4 120.0 . .
C24 N4 C13 120.0 . .
C24 N4 Cu1 109.1(9) . .
C13 N4 Cu1 130.5(9) . .
C18 C17 C16 117(2) . .
C18 C17 H17A 121.3 . .
C16 C17 H17A 121.3 . .
C17 C18 C19 122(2) . .
C17 C18 H18A 118.8 . .
C19 C18 H18A 118.8 . .
C20 C19 C23 120.0 . .
C20 C19 C18 124.0(16) . .
C23 C19 C18 115.9(16) . .
C21 C20 C19 120.0 . .
C21 C20 H20A 120.0 . .
C19 C20 H20A 120.0 . .
C20 C21 C22 120.0 . .
C20 C21 H21A 120.0 . .
C22 C21 H21A 120.0 . .
N3 C22 C21 120.0 . .
N3 C22 H22A 120.0 . .
C21 C22 H22A 120.0 . .
C22 N3 C23 120.0 . .
C22 N3 Cu1 128.9(10) . .
C23 N3 Cu1 111.0(10) . .
C24 C23 N3 115.4(14) . .
C24 C23 C19 124.4(14) . .
N3 C23 C19 120.0 . .
C26 C25 N5 120.0 . .
C26 C25 H25A 120.0 . .
N5 C25 H25A 120.0 . .
C27 C26 C25 120.0 . .
C27 C26 H26A 120.0 . .
C25 C26 H26A 120.0 . .
C26 C27 C28 120.0 . .
C26 C27 H27A 120.0 . .
C28 C27 H27A 120.0 . .
C29 C28 C27 121(3) . .
C29 C28 C36 119(3) . .
C27 C28 C36 120.0 . .
C35 C36 N5 122(2) . .
C35 C36 C28 118(2) . .
N5 C36 C28 120.0 . .
C36 N5 C25 120.0 . .
C36 N5 Cu2 107.6(13) . .
C25 N5 Cu2 132.3(13) . .
C28 C29 C30 120(3) . .
C28 C29 H29A 120.0 . .
C30 C29 H29A 120.0 . .
C29 C30 C31 130(4) . .
C29 C30 H30A 114.8 . .
C31 C30 H30A 114.8 . .
C30 C31 C32 131(2) . .
C30 C31 C35 109(2) . .
C32 C31 C35 120.0 . .
C31 C32 C33 120.0 . .
C31 C32 H32A 120.0 . .
C33 C32 H32A 120.0 . .
C34 C33 C32 120.0 . .
C34 C33 H33A 120.0 . .
C32 C33 H33A 120.0 . .
C33 C34 N6 120.0 . .
C33 C34 H34A 120.0 . .
N6 C34 H34A 120.0 . .
C35 N6 C34 120.0 . .
C35 N6 Cu2 113.4(11) . .
C34 N6 Cu2 126.1(11) . .
C36 C35 N6 116.6(18) . .
C36 C35 C31 123.4(18) . .
N6 C35 C31 120.0 . .
C38 C37 N7 120.0 . .
C38 C37 H37A 120.0 . .
N7 C37 H37A 120.0 . .
C39 C38 C37 120.0 . .
C39 C38 H38A 120.0 . .
C37 C38 H38A 120.0 . .
C38 C39 C40 120.0 . .
C38 C39 H39A 120.0 . .
C40 C39 H39A 120.0 . .
C48 C40 C39 120.0 . .
C48 C40 C41 121(3) . .
C39 C40 C41 119(3) . .
C47 C48 C40 118.5(18) . .
C47 C48 N7 121.3(18) . .
C40 C48 N7 120.0 . .
C48 N7 C37 120.0 . .
C48 N7 Cu2 111.8(13) . .
C37 N7 Cu2 128.1(13) . .
C42 C41 C40 117(5) . .
C42 C41 H41A 121.7 . .
C40 C41 H41A 121.7 . .
C41 C42 C43 125(4) . .
C41 C42 H42A 117.6 . .
C43 C42 H42A 117.6 . .
C44 C43 C47 120.0 . .
C44 C43 C42 128(3) . .
C47 C43 C42 112(3) . .
C45 C44 C43 120.0 . .
C45 C44 H44A 120.0 . .
C43 C44 H44A 120.0 . .
C44 C45 C46 120.0 . .
C44 C45 H45A 120.0 . .
C46 C45 H45A 120.0 . .
C45 C46 N8 120.0 . .
C45 C46 H46A 120.0 . .
N8 C46 H46A 120.0 . .
C47 N8 C46 120.0 . .
C47 N8 Cu2 113.0(14) . .
C46 N8 Cu2 126.8(14) . .
C48 C47 N8 113.6(19) . .
C48 C47 C43 125.9(19) . .
N8 C47 C43 120.0 . .
C50 C49 N9 120.0 . .
C50 C49 H49A 120.0 . .
N9 C49 H49A 120.0 . .
C49 C50 C51 120.0 . .
C49 C50 H50A 120.0 . .
C51 C50 H50A 120.0 . .
C52 C51 C50 120.0 . .
C52 C51 H51A 120.0 . .
C50 C51 H51A 120.0 . .
C53 C52 C60 120.2(13) . .
C53 C52 C51 119.8(13) . .
C60 C52 C51 120.0 . .
C59 C60 N9 120.3(8) . .
C59 C60 C52 119.7(8) . .
N9 C60 C52 120.0 . .
C60 N9 C49 120.0 . .
C60 N9 Cu4 102.6(10) . .
C49 N9 Cu4 137.3(10) . .
C52 C53 C54 120.2(11) . .
C52 C53 H53A 119.9 . .
C54 C53 H53A 119.9 . .
C53 C54 C55 119.6(11) . .
C53 C54 H54A 120.2 . .
C55 C54 H54A 120.2 . .
C54 C55 C56 119.9(13) . .
C54 C55 C59 119.9(13) . .
C56 C55 C59 120.0 . .
C55 C56 C57 120.0 . .
C55 C56 H56A 120.0 . .
C57 C56 H56A 120.0 . .
C58 C57 C56 120.0 . .
C58 C57 H57A 120.0 . .
C56 C57 H57A 120.0 . .
C57 C58 N10 120.0 . .
C57 C58 H58A 120.0 . .
N10 C58 H58A 120.0 . .
C59 N10 C58 120.0 . .
C59 N10 Cu4 111.4(11) . .
C58 N10 Cu4 128.5(11) . .
C60 C59 N10 119.5(8) . .
C60 C59 C55 120.3(8) . .
N10 C59 C55 120.0 . .
C62 C61 N11 120.0 . .
C62 C61 H61A 120.0 . .
N11 C61 H61A 120.0 . .
C63 C62 C61 120.0 . .
C63 C62 H62A 120.0 . .
C61 C62 H62A 120.0 . .
C64 C63 C62 120.0 . .
C64 C63 H63A 120.0 . .
C62 C63 H63A 120.0 . .
C63 C64 C72 120.0 . .
C63 C64 C65 119.7(12) . .
C72 C64 C65 120.3(12) . .
C71 C72 N11 120.5(7) . .
C71 C72 C64 119.4(7) . .
N11 C72 C64 120.0 . .
C72 N11 C61 120.0 . .
C72 N11 Cu3 107.7(9) . .
C61 N11 Cu3 132.3(9) . .
C66 C65 C64 120.0(11) . .
C66 C65 H65A 120.0 . .
C64 C65 H65A 120.0 . .
C67 C66 C65 119.1(10) . .
C67 C66 H66A 120.4 . .
C65 C66 H66A 120.4 . .
C66 C67 C68 119.3(13) . .
C66 C67 C71 120.7(12) . .
C68 C67 C71 120.0 . .
C69 C68 C67 120.0 . .
C69 C68 H68A 120.0 . .
C67 C68 H68A 120.0 . .
C68 C69 C70 120.0 . .
C68 C69 H69A 120.0 . .
C70 C69 H69A 120.0 . .
N12 C70 C69 120.0 . .
N12 C70 H70A 120.0 . .
C69 C70 H70A 120.0 . .
C70 N12 C71 120.0 . .
C70 N12 Cu3 133.3(10) . .
C71 N12 Cu3 106.6(10) . .
C72 C71 N12 119.7(8) . .
C72 C71 C67 120.3(8) . .
N12 C71 C67 120.0 . .

loop_
_geom_bond_atom_site_label_1
_geom_bond_atom_site_label_2
_geom_bond_distance
_geom_bond_site_symmetry_2
W1 O15 1.674(17) .
W1 O22 1.79(3) .
W1 O17 1.86(2) .
W1 O19 1.88(3) .
W1 O14 1.93(2) .
W1 O3 2.35(3) .
W1 O1 2.43(3) .
W2 O10 1.60(2) .
W2 O19 1.84(3) .
W2 O18 1.88(2) .
W2 O16 1.93(3) .
W2 O11 1.98(2) .
W2 O3 2.35(3) .
W3 O13 1.697(18) .
W3 O5 1.821(18) .
W3 O17 1.84(2) .
W3 O21 1.87(2) .
W3 O12 1.89(2) .
W3 O1 2.23(3) .
W3 O4 2.46(2) .
W4 O20 1.71(2) .
W4 O12 1.892(16) .
W4 O6 1.900(17) .
W4 O18 1.92(2) .
W4 O7 1.961(18) .
W4 O2 2.33(4) .
W4 O4 2.43(3) .
W5 O8 1.650(18) .
W5 O14 1.83(2) .
W5 O16 1.86(3) .
W5 O6 1.87(2) 2_655
W5 O5 1.968(18) 2_655
W5 O3 2.25(3) .
W5 O4 2.51(3) 2_655
W6 O9 1.62(2) .
W6 O11 1.81(2) .
W6 O7 1.858(18) .
W6 O21 1.87(2) 2_655
W6 O22 1.89(3) 2_655
W6 O1 2.34(3) 2_655
W6 O2 2.37(4) .
B1 O4 1.41(3) 2_655
B1 O4 1.41(3) .
B1 O2 1.51(4) 2_655
B1 O2 1.51(4) .
B1 O1 1.66(3) 2_655
B1 O1 1.66(3) .
B1 O3 1.69(3) 2_655
B1 O3 1.69(3) .
O1 O4 1.71(4) .
O1 O2 1.79(4) 2_655
O1 W6 2.34(3) 2_655
O2 O4 1.55(5) .
O2 O1 1.79(4) 2_655
O3 O4 1.80(4) 2_655
O4 O3 1.80(4) 2_655
O4 W5 2.51(3) 2_655
O5 W5 1.968(18) 2_655
O6 W5 1.87(2) 2_655
O21 W6 1.87(2) 2_655
O22 W6 1.89(3) 2_655
I1 Cu3 2.550(6) .
I1 Cu4 2.622(7) .
I2 I2 2.313(16) 2_765
I2 Cu4 2.582(8) .
I2 Cu3 2.584(9) .
I2 Cu4 2.848(10) 2_765
I2 Cu3 2.969(10) 2_765
Cu4 N10 1.89(2) .
Cu4 N9 2.18(2) .
Cu4 Cu3 2.662(7) .
Cu4 I2 2.848(10) 2_765
Cu3 N11 2.021(18) .
Cu3 N12 2.07(2) .
Cu3 I2 2.969(10) 2_765
Cu1 N4 1.996(13) .
Cu1 N3 2.028(15) .
Cu1 N1 2.080(14) .
Cu1 N2 2.106(16) .
Cu2 N7 1.955(18) .
Cu2 N8 2.031(17) .
Cu2 N6 2.059(16) .
Cu2 N5 2.150(19) .
C1 C2 1.3900 .
C1 N1 1.3900 .
C1 H1A 0.9300 .
C2 C3 1.3900 .
C2 H2A 0.9300 .
C3 C4 1.3900 .
C3 H3A 0.9300 .
C4 C5 1.380(10) .
C4 C12 1.3900 .
C12 C11 1.382(18) .
C12 N1 1.3900 .
C5 C6 1.381(10) .
C5 H5A 0.9300 .
C6 C7 1.19(3) .
C6 H6A 0.9300 .
C7 C8 1.3900 .
C7 C11 1.3900 .
C8 C9 1.3900 .
C8 H8A 0.9300 .
C9 C10 1.3900 .
C9 H9A 0.9300 .
C10 N2 1.3900 .
C10 H10A 0.9300 .
N2 C11 1.3900 .
C13 C14 1.3900 .
C13 N4 1.3900 .
C13 H13A 0.9300 .
C14 C15 1.3900 .
C14 H14A 0.9300 .
C15 C16 1.3900 .
C15 H15A 0.9300 .
C16 C24 1.3900 .
C16 C17 1.46(3) .
C24 C23 1.347(17) .
C24 N4 1.3900 .
C17 C18 1.35(4) .
C17 H17A 0.9300 .
C18 C19 1.45(3) .
C18 H18A 0.9300 .
C19 C20 1.3900 .
C19 C23 1.3900 .
C20 C21 1.3900 .
C20 H20A 0.9300 .
C21 C22 1.3900 .
C21 H21A 0.9300 .
C22 N3 1.3900 .
C22 H22A 0.9300 .
N3 C23 1.3900 .
C25 C26 1.3900 .
C25 N5 1.3900 .
C25 H25A 0.9300 .
C26 C27 1.3900 .
C26 H26A 0.9300 .
C27 C28 1.3900 .
C27 H27A 0.9300 .
C28 C29 1.24(3) .
C28 C36 1.3900 .
C36 C35 1.34(2) .
C36 N5 1.3900 .
C29 C30 1.28(4) .
C29 H29A 0.9300 .
C30 C31 1.32(4) .
C30 H30A 0.9300 .
C31 C32 1.3900 .
C31 C35 1.3900 .
C32 C33 1.3900 .
C32 H32A 0.9300 .
C33 C34 1.3900 .
C33 H33A 0.9300 .
C34 N6 1.3900 .
C34 H34A 0.9300 .
N6 C35 1.3900 .
C37 C38 1.3900 .
C37 N7 1.3900 .
C37 H37A 0.9300 .
C38 C39 1.3900 .
C38 H38A 0.9300 .
C39 C40 1.3900 .
C39 H39A 0.9300 .
C40 C48 1.3900 .
C40 C41 1.43(4) .
C48 C47 1.29(2) .
C48 N7 1.3900 .
C41 C42 1.30(7) .
C41 H41A 0.9300 .
C42 C43 1.46(6) .
C42 H42A 0.9300 .
C43 C44 1.3900 .
C43 C47 1.3900 .
C44 C45 1.3900 .
C44 H44A 0.9300 .
C45 C46 1.3900 .
C45 H45A 0.9300 .
C46 N8 1.3900 .
C46 H46A 0.9300 .
N8 C47 1.3900 .
C49 C50 1.3900 .
C49 N9 1.3900 .
C49 H49A 0.9300 .
C50 C51 1.3900 .
C50 H50A 0.9300 .
C51 C52 1.3900 .
C51 H51A 0.9300 .
C52 C53 1.378(10) .
C52 C60 1.3900 .
C60 C59 1.380(7) .
C60 N9 1.3900 .
C53 C54 1.388(9) .
C53 H53A 0.9300 .
C54 C55 1.389(10) .
C54 H54A 0.9300 .
C55 C56 1.3900 .
C55 C59 1.3900 .
C56 C57 1.3900 .
C56 H56A 0.9300 .
C57 C58 1.3900 .
C57 H57A 0.9300 .
C58 N10 1.3900 .
C58 H58A 0.9300 .
N10 C59 1.3900 .
C61 C62 1.3900 .
C61 N11 1.3900 .
C61 H61A 0.9300 .
C62 C63 1.3900 .
C62 H62A 0.9300 .
C63 C64 1.3900 .
C63 H63A 0.9300 .
C64 C72 1.3900 .
C64 C65 1.391(10) .
C72 C71 1.375(7) .
C72 N11 1.3900 .
C65 C66 1.387(9) .
C65 H65A 0.9300 .
C66 C67 1.382(10) .
C66 H66A 0.9300 .
C67 C68 1.3900 .
C67 C71 1.3900 .
C68 C69 1.3900 .
C68 H68A 0.9300 .
C69 C70 1.3900 .
C69 H69A 0.9300 .
C70 N12 1.3900 .
C70 H70A 0.9300 .
N12 C71 1.3900 .
